data_4133664
loop_
_publ_author_name
'Mayer, David C.'
'Manzi, Aurora'
'Medishetty, Raghavender'
'Winkler, Benedikt'
'Schneider, Christian'
'Kieslich, Gregor'
'P\"othig, Alexander'
'Feldmann, Jochen'
'Fischer, Roland A.'

_publ_section_title
;
 Controlling Multiphoton Absorption Efficiency by Chromophore Packing in
 Metal-Organic Frameworks.
;
_journal_issue 29
_journal_name_full 'Journal of the American Chemical Society'
_journal_page_first 11594
_journal_page_last 11602
_journal_paper_doi 10.1021/jacs.9b04213
_journal_volume 141
_journal_year 2019
_chemical_compound_source 'see text'
_chemical_formula_moiety 'C74 H72 N6 O12 Zn2'
_chemical_formula_sum 'C74 H72 N6 O12 Zn2'
_chemical_formula_weight 1193.92
_space_group_IT_number 14
_space_group_name_Hall '-P 2ybc'
_space_group_name_H-M_alt 'P 1 21/c 1'
_symmetry_cell_setting monoclinic
_symmetry_Int_Tables_number 14
_symmetry_space_group_name_Hall '-P 2ybc'
_symmetry_space_group_name_H-M 'P 1 21/c 1'
_atom_sites_solution_hydrogens geom
_cell_angle_alpha 90
_cell_angle_beta 99.158(3)
_cell_angle_gamma 90
_cell_formula_units_Z 2
_cell_length_a 21.714(2)
_cell_length_b 10.0036(10)
_cell_length_c 15.1820(16)
_cell_measurement_reflns_used 9832
_cell_measurement_temperature 100
_cell_measurement_theta_max 25.9324
_cell_measurement_theta_min 2.4478
_cell_volume 3255.8(6)
_computing_cell_refinement 'SAINT (Bruker, 2014)'
_computing_data_collection 'APEX III Control Software (Bruker, 2015)'
_computing_data_reduction 'SAINT (Bruker, 2014)'
_computing_molecular_graphics 'PLATON (Spek, 2011)'
_computing_publication_material 'PLATON (Spek, 2011), enCIFer (Allen, 2014)'
_computing_structure_refinement 'SHELXL2014 (Sheldrick, 2014), SHELXLE (Huebschle, 2011)'
_computing_structure_solution 'SHELXT (Sheldrick, 2015)'
_diffrn_ambient_temperature 100
_diffrn_detector ' CMOS plate '
_diffrn_detector_area_resol_mean 16
_diffrn_measured_fraction_theta_full 0.999
_diffrn_measured_fraction_theta_max 0.999
_diffrn_measurement_device ' \k-geometry diffractometer '
_diffrn_measurement_device_type ' Bruker Photon CMOS '
_diffrn_measurement_method ' phi- and omega-rotation '
_diffrn_radiation_monochromator 'Helios optic'
_diffrn_radiation_probe x-ray
_diffrn_radiation_source 'TXS rotating anode'
_diffrn_radiation_type MoK\a
_diffrn_radiation_wavelength 0.71073
_diffrn_reflns_av_R_equivalents 0.0446
_diffrn_reflns_av_unetI/netI 0.0192
_diffrn_reflns_limit_h_max 26
_diffrn_reflns_limit_h_min -26
_diffrn_reflns_limit_k_max 12
_diffrn_reflns_limit_k_min -11
_diffrn_reflns_limit_l_max 18
_diffrn_reflns_limit_l_min -18
_diffrn_reflns_number 64259
_diffrn_reflns_reduction_process
;
;
_diffrn_reflns_theta_full 25.24
_diffrn_reflns_theta_max 25.35
_diffrn_reflns_theta_min 2.45
_exptl_absorpt_coefficient_mu 0.793
_exptl_absorpt_correction_T_max 0.7453
_exptl_absorpt_correction_T_min 0.6927
_exptl_absorpt_correction_type multi-scan
_exptl_absorpt_process_details 'SADABS 2016/2, Bruker, 2016'
_exptl_crystal_colour 'clear pale yellow'
_exptl_crystal_density_diffrn 1.218
_exptl_crystal_density_method 'Not Measured'
_exptl_crystal_description plate
_exptl_crystal_F_000 1236
_exptl_crystal_size_max 0.457
_exptl_crystal_size_mid 0.215
_exptl_crystal_size_min 0.040
_refine_diff_density_max 0.365
_refine_diff_density_min -0.385
_refine_diff_density_rms 0.055
_refine_ls_extinction_method none
_refine_ls_goodness_of_fit_ref 1.058
_refine_ls_hydrogen_treatment constr
_refine_ls_matrix_type full
_refine_ls_number_parameters 376
_refine_ls_number_reflns 5955
_refine_ls_number_restraints 0
_refine_ls_restrained_S_all 1.058
_refine_ls_R_factor_all 0.0392
_refine_ls_R_factor_gt 0.0300
_refine_ls_shift/su_max 0.000
_refine_ls_shift/su_mean 0.000
_refine_ls_structure_factor_coef Fsqd
_refine_ls_weighting_details 'W=1/[\S^2^(FO^2^)+(0.0306P)^2^+3.5043P] WHERE P=(FO^2^+2FC^2^)/3'
_refine_ls_weighting_scheme calc
_refine_ls_wR_factor_gt 0.0721
_refine_ls_wR_factor_ref 0.0768
_reflns_number_gt 5133
_reflns_number_total 5955
_reflns_threshold_expression I>2\s(I)
_cod_data_source_file ja9b04213_si_004.cif
_cod_data_source_block tPPD-Zn
_cod_original_sg_symbol_H-M 'P 21/c'
_cod_database_code 4133664

loop_
_space_group_symop_id
_space_group_symop_operation_xyz
1 x,y,z
2 -x,1/2+y,1/2-z
3 -x,-y,-z
4 x,1/2-y,1/2+z

loop_
_atom_site_aniso_label
_atom_site_aniso_U_11
_atom_site_aniso_U_22
_atom_site_aniso_U_33
_atom_site_aniso_U_23
_atom_site_aniso_U_13
_atom_site_aniso_U_12
Zn1 0.0107(1) 0.0150(1) 0.0162(1) -0.0004(1) 0.0021(1) -0.0001(1)
O1 0.0212(8) 0.0349(9) 0.0279(9) 0.0029(7) 0.0107(6) -0.0040(7)
O2 0.0156(7) 0.0281(8) 0.0311(9) 0.0070(7) 0.0021(6) -0.0046(6)
O3 0.0117(6) 0.0198(7) 0.0150(7) 0.0007(5) 0.0025(5) -0.0031(5)
O4 0.0122(6) 0.0189(7) 0.0200(7) -0.0021(6) 0.0015(5) 0.0036(5)
O5 0.0198(7) 0.0154(7) 0.0169(7) -0.0025(6) 0.0003(6) 0.0010(5)
N1 0.0099(8) 0.0233(9) 0.0215(9) 0.0122(7) 0.0039(7) 0.0032(7)
N2 0.0217(9) 0.0166(9) 0.0201(9) 0.0001(7) 0.0033(7) -0.0001(7)
C1 0.0141(9) 0.0186(10) 0.0115(9) 0.0012(7) 0.0063(7) 0.0001(8)
C2 0.0137(9) 0.0173(10) 0.0144(9) 0.0025(8) 0.0029(7) 0.0011(8)
C3 0.0170(10) 0.0152(10) 0.0261(11) -0.0008(8) 0.0036(8) 0.0016(8)
C4 0.0160(10) 0.0186(11) 0.0253(11) -0.0018(8) 0.0004(8) -0.0023(8)
C5 0.0157(10) 0.0185(10) 0.0168(10) 0.0035(8) 0.0036(8) 0.0003(8)
C6 0.0204(10) 0.0150(10) 0.0205(10) 0.0008(8) 0.0025(8) 0.0031(8)
C7 0.0191(10) 0.0176(10) 0.0182(10) -0.0003(8) 0.0002(8) -0.0014(8)
C8 0.0131(9) 0.0216(10) 0.0148(10) 0.0019(8) 0.0021(8) 0.0025(8)
C9 0.0169(10) 0.0151(10) 0.0230(11) 0.0057(8) 0.0055(8) 0.0033(8)
C10 0.0117(9) 0.0193(10) 0.0235(10) 0.0036(8) 0.0057(8) -0.0026(8)
C11 0.0116(9) 0.0197(10) 0.0144(10) 0.0040(8) 0.0029(7) 0.0030(8)
C12 0.0196(10) 0.0147(10) 0.0289(11) 0.0042(8) -0.0005(9) 0.0008(8)
C13 0.0143(10) 0.0200(11) 0.0298(12) 0.0012(9) -0.0036(9) -0.0036(8)
C14 0.0126(9) 0.0113(9) 0.0216(10) 0.0041(8) 0.0059(8) 0.0010(7)
C15 0.0125(9) 0.0155(10) 0.0197(10) 0.0036(8) 0.0017(8) 0.0022(7)
C16 0.0191(10) 0.0128(9) 0.0160(10) 0.0028(8) 0.0061(8) 0.0016(8)
C17 0.0153(10) 0.0093(9) 0.0225(10) 0.0007(8) 0.0059(8) 0.0008(7)
C18 0.0131(9) 0.0177(10) 0.0210(10) 0.0022(8) 0.0014(8) -0.0012(7)
C19 0.0168(10) 0.0206(10) 0.0163(10) 0.0049(8) 0.0035(8) 0.0004(8)
C20 0.0147(9) 0.0132(10) 0.0224(10) 0.0037(8) 0.0048(8) 0.0022(7)
C21 0.0188(10) 0.0228(11) 0.0234(11) -0.0010(9) 0.0039(9) -0.0041(8)
C22 0.0210(10) 0.0280(12) 0.0187(10) 0.0030(9) 0.0067(8) -0.0001(9)
C23 0.0138(9) 0.0193(10) 0.0233(11) 0.0064(8) 0.0047(8) 0.0020(8)
C24 0.0147(10) 0.0197(11) 0.0238(11) 0.0027(8) 0.0014(8) -0.0001(8)
C25 0.0184(10) 0.0203(11) 0.0184(10) 0.0021(8) 0.0050(8) 0.0003(8)
C26 0.0124(10) 0.0218(11) 0.0265(12) 0.0091(9) 0.0031(8) 0.0053(8)
C27 0.0080(9) 0.0181(10) 0.0168(10) 0.0052(8) 0.0004(7) -0.0012(7)
C28 0.0125(9) 0.0164(10) 0.0223(10) 0.0037(8) 0.0038(8) 0.0050(7)
C29 0.0131(9) 0.0197(10) 0.0167(10) 0.0017(8) 0.0057(8) 0.0020(8)
C30 0.0284(11) 0.0196(11) 0.0187(10) -0.0032(8) 0.0003(9) 0.0014(9)
C31 0.0112(9) 0.0170(10) 0.0215(10) -0.0013(8) 0.0052(8) -0.0013(7)
C32 0.0495(15) 0.0143(11) 0.0304(13) -0.0028(9) 0.0094(11) 0.0025(10)
C33 0.0258(11) 0.0241(12) 0.0263(12) 0.0069(9) 0.0011(9) 0.0021(9)

loop_
_atom_site_label
_atom_site_type_symbol
_atom_site_thermal_displace_type
_atom_site_fract_x
_atom_site_fract_y
_atom_site_fract_z
_atom_site_occupancy
_atom_site_U_iso_or_equiv
_atom_site_calc_flag
_atom_site_refinement_flags
Zn1 Zn Uani -0.03681(2) 0.62747(2) 0.06017(2) 1.000 0.0140(1) d .
O1 O Uani 0.88584(7) 0.51219(16) 0.05511(10) 1.000 0.0273(5) d .
O2 O Uani 0.91755(6) 0.59671(15) 0.18788(10) 1.000 0.0251(5) d .
O3 O Uani 0.03134(6) 0.41109(13) 0.07128(9) 1.000 0.0155(4) d .
O4 O Uani 0.05092(6) 0.61550(14) 0.12445(9) 1.000 0.0172(4) d .
O5 O Uani -0.05258(6) 0.82231(14) 0.04167(9) 1.000 0.0177(4) d .
N1 N Uani 0.50018(7) 0.18231(17) 0.35822(11) 1.000 0.0181(5) d .
N2 N Uani -0.06428(8) 1.03849(17) 0.07413(11) 1.000 0.0195(5) d .
C1 C Uani 0.06814(9) 0.49632(19) 0.11352(12) 1.000 0.0143(5) d .
C2 C Uani 0.13279(9) 0.45483(19) 0.15224(13) 1.000 0.0151(5) d .
C3 C Uani 0.17497(9) 0.5432(2) 0.20018(14) 1.000 0.0194(6) d .
C4 C Uani 0.23530(9) 0.5019(2) 0.23308(14) 1.000 0.0203(6) d .
C5 C Uani 0.25545(9) 0.3728(2) 0.21689(13) 1.000 0.0169(6) d .
C6 C Uani 0.21253(9) 0.2857(2) 0.16824(13) 1.000 0.0187(6) d .
C7 C Uani 0.15189(9) 0.3250(2) 0.13725(13) 1.000 0.0186(6) d .
C8 C Uani 0.32007(9) 0.3271(2) 0.25174(13) 1.000 0.0165(6) d .
C9 C Uani 0.37119(9) 0.4139(2) 0.26623(13) 1.000 0.0181(6) d .
C10 C Uani 0.43082(9) 0.3677(2) 0.29979(13) 1.000 0.0179(6) d .
C11 C Uani 0.44085(9) 0.2331(2) 0.31883(13) 1.000 0.0151(6) d .
C12 C Uani 0.39043(9) 0.1459(2) 0.30278(14) 1.000 0.0215(6) d .
C13 C Uani 0.33126(9) 0.1923(2) 0.27074(14) 1.000 0.0221(6) d .
C14 C Uani 0.55535(9) 0.21605(19) 0.32512(13) 1.000 0.0148(5) d .
C15 C Uani 0.55428(9) 0.24781(19) 0.23536(13) 1.000 0.0160(6) d .
C16 C Uani 0.60886(9) 0.28507(19) 0.20480(13) 1.000 0.0156(6) d .
C17 C Uani 0.66605(9) 0.29100(18) 0.26159(13) 1.000 0.0154(6) d .
C18 C Uani 0.66679(9) 0.25473(19) 0.35076(13) 1.000 0.0174(6) d .
C19 C Uani 0.61280(9) 0.2183(2) 0.38228(13) 1.000 0.0178(6) d .
C20 C Uani 0.72358(9) 0.34072(19) 0.23037(13) 1.000 0.0166(6) d .
C21 C Uani 0.73269(10) 0.3249(2) 0.14152(14) 1.000 0.0216(6) d .
C22 C Uani 0.78391(9) 0.3812(2) 0.11153(14) 1.000 0.0222(6) d .
C23 C Uani 0.82756(9) 0.4551(2) 0.16963(14) 1.000 0.0186(6) d .
C24 C Uani 0.82024(9) 0.4656(2) 0.25821(14) 1.000 0.0196(6) d .
C25 C Uani 0.76908(9) 0.4089(2) 0.28863(14) 1.000 0.0188(6) d .
C26 C Uani 0.88048(9) 0.5254(2) 0.13672(14) 1.000 0.0202(6) d .
C27 C Uani 0.50156(8) 0.09065(19) 0.43037(13) 1.000 0.0145(6) d .
C28 C Uani 0.46837(9) 0.1201(2) 0.49927(13) 1.000 0.0170(6) d .
C29 C Uani 0.46667(9) 0.0297(2) 0.56816(13) 1.000 0.0161(6) d .
C30 C Uani -0.01335(10) 0.8887(2) 0.19157(14) 1.000 0.0226(6) d .
C31 C Uani -0.04452(9) 0.9161(2) 0.09846(13) 1.000 0.0163(6) d .
C32 C Uani -0.05955(12) 1.1540(2) 0.13460(16) 1.000 0.0311(8) d .
C33 C Uani -0.09617(10) 1.0638(2) -0.01653(15) 1.000 0.0257(7) d .
H3 H Uiso 0.16243 0.63208 0.21043 1.000 0.0230 c RU
H4 H Uiso 0.26332 0.56233 0.26713 1.000 0.0240 c RU
H6 H Uiso 0.22529 0.19762 0.15622 1.000 0.0220 c RU
H7 H Uiso 0.12321 0.26339 0.10568 1.000 0.0220 c RU
H9 H Uiso 0.36512 0.50618 0.25292 1.000 0.0220 c RU
H10 H Uiso 0.46477 0.42864 0.30968 1.000 0.0210 c RU
H12 H Uiso 0.39682 0.05311 0.31402 1.000 0.0260 c RU
H13 H Uiso 0.29743 0.13101 0.26145 1.000 0.0270 c RU
H15 H Uiso 0.51611 0.24396 0.19498 1.000 0.0190 c RU
H16 H Uiso 0.60717 0.30709 0.14359 1.000 0.0190 c RU
H18 H Uiso 0.70525 0.25514 0.39059 1.000 0.0210 c RU
H19 H Uiso 0.61469 0.19455 0.44324 1.000 0.0210 c RU
H21 H Uiso 0.70339 0.27488 0.10139 1.000 0.0260 c RU
H22 H Uiso 0.78939 0.36956 0.05115 1.000 0.0270 c RU
H24 H Uiso 0.85058 0.51223 0.29881 1.000 0.0240 c RU
H25 H Uiso 0.76506 0.41669 0.34982 1.000 0.0230 c RU
H28 H Uiso 0.44674 0.20264 0.49910 1.000 0.0200 c RU
H29 H Uiso 0.44360 0.05040 0.61457 1.000 0.0190 c RU
H30A H Uiso -0.04418 0.85520 0.22679 1.000 0.0340 c RU
H30B H Uiso 0.00520 0.97143 0.21840 1.000 0.0340 c RU
H30C H Uiso 0.01941 0.82157 0.19068 1.000 0.0340 c RU
H32A H Uiso -0.04422 1.12441 0.19569 1.000 0.0470 c RU
H32B H Uiso -0.10076 1.19507 0.13213 1.000 0.0470 c RU
H32C H Uiso -0.03052 1.21954 0.11630 1.000 0.0470 c RU
H33A H Uiso -0.08462 1.15254 -0.03585 1.000 0.0390 c RU
H33B H Uiso -0.14139 1.05999 -0.01769 1.000 0.0390 c RU
H33C H Uiso -0.08389 0.99585 -0.05688 1.000 0.0390 c RU

loop_
_atom_type_symbol
_atom_type_description
_atom_type_scat_dispersion_real
_atom_type_scat_dispersion_imag
_atom_type_scat_source
C C 0.0033 0.0016 ' International Tables Vol C Tables 4.2.6.8 and 6.1.1.4'
H H 0.0000 0.0000 ' International Tables Vol C Tables 4.2.6.8 and 6.1.1.4'
N N 0.0061 0.0033 ' International Tables Vol C Tables 4.2.6.8 and 6.1.1.4'
O O 0.0106 0.0060 ' International Tables Vol C Tables 4.2.6.8 and 6.1.1.4'
Zn Zn 0.2839 1.4301 ' International Tables Vol C Tables 4.2.6.8 and 6.1.1.4'

loop_
_geom_angle_atom_site_label_1
_geom_angle_atom_site_label_2
_geom_angle_atom_site_label_3
_geom_angle
_geom_angle_site_symmetry_1
_geom_angle_site_symmetry_3
_geom_angle_publ_flag
O3 Zn1 O4 55.49(5) . . yes
O3 Zn1 O5 154.58(5) . . yes
O1 Zn1 O3 89.34(5) 1_455 . yes
O2 Zn1 O3 98.52(5) 1_455 . yes
O3 Zn1 C26 94.18(5) . 1_455 yes
O3 Zn1 O3 77.73(5) . 3_565 yes
O4 Zn1 O5 104.86(6) . . yes
O1 Zn1 O4 134.64(6) 1_455 . yes
O2 Zn1 O4 94.82(5) 1_455 . yes
O4 Zn1 C26 116.50(6) . 1_455 yes
O3 Zn1 O4 105.35(6) 3_565 . yes
O1 Zn1 O5 115.36(6) 1_455 . yes
O2 Zn1 O5 99.21(5) 1_455 . yes
O5 Zn1 C26 110.14(6) . 1_455 yes
O3 Zn1 O5 94.70(5) 3_565 . yes
O1 Zn1 O2 59.87(6) 1_455 1_455 yes
O1 Zn1 C26 30.24(6) 1_455 1_455 yes
O1 Zn1 O3 91.83(6) 1_455 3_565 yes
O2 Zn1 C26 29.64(6) 1_455 1_455 yes
O2 Zn1 O3 151.64(5) 1_455 3_565 yes
O3 Zn1 C26 122.03(6) 3_565 1_455 yes
Zn1 O1 C26 96.19(12) 1_655 . yes
Zn1 O2 C26 82.85(12) 1_655 . yes
Zn1 O3 C1 77.34(11) . . yes
Zn1 O3 Zn1 102.27(5) . 3_565 yes
Zn1 O3 C1 119.17(12) 3_565 . yes
Zn1 O4 C1 105.67(12) . . yes
Zn1 O5 C31 128.81(13) . . yes
C11 N1 C14 121.81(16) . . yes
C11 N1 C27 117.32(15) . . yes
C14 N1 C27 120.81(15) . . yes
C31 N2 C32 124.27(17) . . yes
C31 N2 C33 120.31(17) . . yes
C32 N2 C33 115.33(16) . . yes
O3 C1 O4 121.48(17) . . yes
O3 C1 C2 119.28(17) . . yes
O4 C1 C2 119.24(17) . . yes
C1 C2 C3 121.93(17) . . no
C1 C2 C7 118.75(17) . . no
C3 C2 C7 119.29(18) . . no
C2 C3 C4 120.24(18) . . no
C3 C4 C5 121.03(19) . . no
C4 C5 C6 117.89(18) . . no
C4 C5 C8 121.62(18) . . no
C6 C5 C8 120.48(18) . . no
C5 C6 C7 121.41(18) . . no
C2 C7 C6 120.10(18) . . no
C5 C8 C9 122.96(18) . . no
C5 C8 C13 119.61(18) . . no
C9 C8 C13 117.43(18) . . no
C8 C9 C10 121.32(18) . . no
C9 C10 C11 120.29(18) . . no
N1 C11 C10 122.35(18) . . yes
N1 C11 C12 118.94(18) . . yes
C10 C11 C12 118.64(18) . . no
C11 C12 C13 120.91(19) . . no
C8 C13 C12 121.39(18) . . no
N1 C14 C15 121.24(17) . . yes
N1 C14 C19 120.36(17) . . yes
C15 C14 C19 118.40(18) . . no
C14 C15 C16 120.27(18) . . no
C15 C16 C17 121.80(18) . . no
C16 C17 C18 117.31(18) . . no
C16 C17 C20 121.74(17) . . no
C18 C17 C20 120.87(17) . . no
C17 C18 C19 121.53(18) . . no
C14 C19 C18 120.64(18) . . no
C17 C20 C21 121.45(18) . . no
C17 C20 C25 120.43(18) . . no
C21 C20 C25 118.09(18) . . no
C20 C21 C22 120.87(19) . . no
C21 C22 C23 120.40(19) . . no
C22 C23 C24 118.82(18) . . no
C22 C23 C26 121.07(18) . . no
C24 C23 C26 120.08(18) . . no
C23 C24 C25 120.91(19) . . no
C20 C25 C24 120.78(19) . . no
O1 C26 O2 121.07(19) . . yes
O1 C26 C23 118.07(18) . . yes
Zn1 C26 O1 53.58(10) 1_655 . yes
O2 C26 C23 120.85(18) . . yes
Zn1 C26 O2 67.51(11) 1_655 . yes
Zn1 C26 C23 171.64(15) 1_655 . yes
N1 C27 C28 119.41(17) . . yes
N1 C27 C29 121.39(17) . 3_656 yes
C28 C27 C29 119.16(18) . 3_656 no
C27 C28 C29 120.48(18) . . no
C27 C29 C28 120.36(18) 3_656 . no
O5 C31 N2 119.28(18) . . yes
O5 C31 C30 120.08(18) . . yes
N2 C31 C30 120.65(18) . . yes
C2 C3 H3 120.00 . . no
C4 C3 H3 120.00 . . no
C3 C4 H4 119.00 . . no
C5 C4 H4 119.00 . . no
C5 C6 H6 119.00 . . no
C7 C6 H6 119.00 . . no
C2 C7 H7 120.00 . . no
C6 C7 H7 120.00 . . no
C8 C9 H9 119.00 . . no
C10 C9 H9 119.00 . . no
C9 C10 H10 120.00 . . no
C11 C10 H10 120.00 . . no
C11 C12 H12 120.00 . . no
C13 C12 H12 120.00 . . no
C8 C13 H13 119.00 . . no
C12 C13 H13 119.00 . . no
C14 C15 H15 120.00 . . no
C16 C15 H15 120.00 . . no
C15 C16 H16 119.00 . . no
C17 C16 H16 119.00 . . no
C17 C18 H18 119.00 . . no
C19 C18 H18 119.00 . . no
C14 C19 H19 120.00 . . no
C18 C19 H19 120.00 . . no
C20 C21 H21 120.00 . . no
C22 C21 H21 120.00 . . no
C21 C22 H22 120.00 . . no
C23 C22 H22 120.00 . . no
C23 C24 H24 120.00 . . no
C25 C24 H24 120.00 . . no
C20 C25 H25 120.00 . . no
C24 C25 H25 120.00 . . no
C27 C28 H28 120.00 . . no
C29 C28 H28 120.00 . . no
C28 C29 H29 120.00 . . no
C27 C29 H29 120.00 3_656 . no
C31 C30 H30A 109.00 . . no
C31 C30 H30B 109.00 . . no
C31 C30 H30C 109.00 . . no
H30A C30 H30B 109.00 . . no
H30A C30 H30C 109.00 . . no
H30B C30 H30C 109.00 . . no
N2 C32 H32A 109.00 . . no
N2 C32 H32B 109.00 . . no
N2 C32 H32C 109.00 . . no
H32A C32 H32B 109.00 . . no
H32A C32 H32C 109.00 . . no
H32B C32 H32C 109.00 . . no
N2 C33 H33A 109.00 . . no
N2 C33 H33B 109.00 . . no
N2 C33 H33C 109.00 . . no
H33A C33 H33B 109.00 . . no
H33A C33 H33C 109.00 . . no
H33B C33 H33C 109.00 . . no

loop_
_geom_bond_atom_site_label_1
_geom_bond_atom_site_label_2
_geom_bond_distance
_geom_bond_site_symmetry_2
_geom_bond_publ_flag
Zn1 O3 2.6123(14) . yes
Zn1 O4 2.0010(14) . yes
Zn1 O5 1.9911(14) . yes
Zn1 O1 2.0287(16) 1_455 yes
Zn1 O2 2.3341(15) 1_455 yes
Zn1 O3 2.0545(14) 3_565 yes
O1 C26 1.270(3) . yes
O2 C26 1.249(2) . yes
O3 C1 1.270(2) . yes
O4 C1 1.268(2) . yes
O5 C31 1.267(2) . yes
N1 C11 1.425(3) . yes
N1 C14 1.412(3) . yes
N1 C27 1.425(3) . yes
N2 C31 1.330(3) . yes
N2 C32 1.469(3) . yes
N2 C33 1.461(3) . yes
C1 C2 1.492(3) . no
C2 C3 1.392(3) . no
C2 C7 1.393(3) . no
C3 C4 1.389(3) . no
C4 C5 1.398(3) . no
C5 C6 1.398(3) . no
C5 C8 1.491(3) . no
C6 C7 1.383(3) . no
C8 C9 1.399(3) . no
C8 C13 1.392(3) . no
C9 C10 1.393(3) . no
C10 C11 1.387(3) . no
C11 C12 1.391(3) . no
C12 C13 1.380(3) . no
C14 C15 1.396(3) . no
C14 C19 1.402(3) . no
C15 C16 1.391(3) . no
C16 C17 1.396(3) . no
C17 C18 1.399(3) . no
C17 C20 1.490(3) . no
C18 C19 1.384(3) . no
C20 C21 1.403(3) . no
C20 C25 1.395(3) . no
C21 C22 1.387(3) . no
C22 C23 1.399(3) . no
C23 C24 1.383(3) . no
C23 C26 1.499(3) . no
C24 C25 1.390(3) . no
C27 C28 1.393(3) . no
C27 C29 1.386(3) 3_656 no
C28 C29 1.388(3) . no
C30 C31 1.492(3) . no
C3 H3 0.9500 . no
C4 H4 0.9500 . no
C6 H6 0.9500 . no
C7 H7 0.9500 . no
C9 H9 0.9500 . no
C10 H10 0.9500 . no
C12 H12 0.9500 . no
C13 H13 0.9500 . no
C15 H15 0.9500 . no
C16 H16 0.9500 . no
C18 H18 0.9500 . no
C19 H19 0.9500 . no
C21 H21 0.9500 . no
C22 H22 0.9500 . no
C24 H24 0.9500 . no
C25 H25 0.9500 . no
C28 H28 0.9500 . no
C29 H29 0.9500 . no
C30 H30A 0.9800 . no
C30 H30B 0.9800 . no
C30 H30C 0.9800 . no
C32 H32A 0.9800 . no
C32 H32B 0.9800 . no
C32 H32C 0.9800 . no
C33 H33A 0.9800 . no
C33 H33B 0.9800 . no
C33 H33C 0.9800 . no

loop_
_geom_hbond_atom_site_label_D
_geom_hbond_atom_site_label_H
_geom_hbond_atom_site_label_A
_geom_hbond_distance_DH
_geom_hbond_distance_HA
_geom_hbond_distance_DA
_geom_hbond_angle_DHA
_geom_hbond_site_symmetry_A
_geom_hbond_publ_flag
C30 H30B O2 0.9800 2.3800 3.286(3) 154.00 2_655 yes
C30 H30C O4 0.9800 2.4400 3.303(2) 147.00 . yes
C32 H32C O3 0.9800 2.5000 3.470(3) 172.00 1_565 yes
C33 H33C O5 0.9800 2.3200 2.692(2) 101.00 . yes

loop_
_geom_torsion_atom_site_label_1
_geom_torsion_atom_site_label_2
_geom_torsion_atom_site_label_3
_geom_torsion_atom_site_label_4
_geom_torsion
_geom_torsion_site_symmetry_1
_geom_torsion_site_symmetry_3
_geom_torsion_site_symmetry_4
_geom_torsion_publ_flag
O4 Zn1 O3 C1 -1.04(10) . . . no
O4 Zn1 O3 Zn1 -118.59(7) . . 3_565 no
O5 Zn1 O3 C1 42.74(17) . . . no
O5 Zn1 O3 Zn1 -74.80(13) . . 3_565 no
O1 Zn1 O3 C1 -150.44(11) 1_455 . . no
O1 Zn1 O3 Zn1 92.02(6) 1_455 . 3_565 no
O2 Zn1 O3 C1 -91.05(11) 1_455 . . no
O2 Zn1 O3 Zn1 151.41(6) 1_455 . 3_565 no
C26 Zn1 O3 C1 -120.57(11) 1_455 . . no
C26 Zn1 O3 Zn1 121.89(7) 1_455 . 3_565 no
O3 Zn1 O3 C1 117.54(11) 3_565 . . no
O3 Zn1 O3 Zn1 0.00(7) 3_565 . 3_565 no
O3 Zn1 O4 C1 1.06(11) . . . no
O5 Zn1 O4 C1 -161.04(12) . . . no
O1 Zn1 O4 C1 46.74(15) 1_455 . . no
O2 Zn1 O4 C1 98.09(12) 1_455 . . no
C26 Zn1 O4 C1 76.93(13) 1_455 . . no
O3 Zn1 O4 C1 -61.79(12) 3_565 . . no
O3 Zn1 O5 C31 -88.0(2) . . . no
O4 Zn1 O5 C31 -51.80(17) . . . no
O1 Zn1 O5 C31 106.67(16) 1_455 . . no
O2 Zn1 O5 C31 45.74(17) 1_455 . . no
C26 Zn1 O5 C31 74.29(17) 1_455 . . no
O3 Zn1 O5 C31 -159.06(16) 3_565 . . no
O3 Zn1 O1 C26 99.46(12) . 1_455 1_455 no
O4 Zn1 O1 C26 63.34(15) . 1_455 1_455 no
O5 Zn1 O1 C26 -86.76(13) . 1_455 1_455 no
O3 Zn1 O2 C26 -83.43(12) . 1_455 1_455 no
O4 Zn1 O2 C26 -139.22(12) . 1_455 1_455 no
O5 Zn1 O2 C26 114.86(12) . 1_455 1_455 no
O3 Zn1 C26 O1 -81.48(12) . 1_455 1_455 no
O3 Zn1 C26 O2 99.91(11) . 1_455 1_455 no
O4 Zn1 C26 O1 -134.72(12) . 1_455 1_455 no
O4 Zn1 C26 O2 46.66(13) . 1_455 1_455 no
O5 Zn1 C26 O1 106.07(12) . 1_455 1_455 no
O5 Zn1 C26 O2 -72.55(12) . 1_455 1_455 no
O3 Zn1 O3 Zn1 0.00(6) . 3_565 3_565 no
O3 Zn1 O3 C1 82.22(14) . 3_565 3_565 no
O4 Zn1 O3 Zn1 48.62(6) . 3_565 3_565 no
O4 Zn1 O3 C1 130.83(14) . 3_565 3_565 no
O5 Zn1 O3 Zn1 155.44(5) . 3_565 3_565 no
O5 Zn1 O3 C1 -122.35(14) . 3_565 3_565 no
Zn1 O1 C26 O2 1.5(2) 1_655 . . no
Zn1 O1 C26 C23 -179.71(15) 1_655 . . no
Zn1 O2 C26 O1 -1.30(18) 1_655 . . no
Zn1 O2 C26 C23 179.93(19) 1_655 . . no
Zn1 O3 C1 O4 1.59(16) . . . no
Zn1 O3 C1 O4 98.72(18) 3_565 . . no
Zn1 O3 C1 C2 -179.27(17) . . . no
Zn1 O3 C1 C2 -82.14(19) 3_565 . . no
Zn1 O4 C1 C2 178.76(14) . . . no
Zn1 O4 C1 O3 -2.1(2) . . . no
Zn1 O5 C31 C30 7.0(3) . . . no
Zn1 O5 C31 N2 -172.84(13) . . . no
C11 N1 C27 C28 -47.1(2) . . . no
C14 N1 C27 C28 135.65(19) . . . no
C14 N1 C27 C29 -46.8(3) . . 3_656 no
C14 N1 C11 C12 134.5(2) . . . no
C14 N1 C11 C10 -48.7(3) . . . no
C27 N1 C11 C10 134.1(2) . . . no
C27 N1 C14 C15 148.51(19) . . . no
C27 N1 C11 C12 -42.7(3) . . . no
C11 N1 C27 C29 130.44(19) . . 3_656 no
C11 N1 C14 C19 151.39(19) . . . no
C11 N1 C14 C15 -28.6(3) . . . no
C27 N1 C14 C19 -31.5(3) . . . no
C32 N2 C31 O5 177.80(19) . . . no
C33 N2 C31 C30 -178.44(18) . . . no
C33 N2 C31 O5 1.4(3) . . . no
C32 N2 C31 C30 -2.0(3) . . . no
O3 C1 C2 C3 -179.16(18) . . . no
O4 C1 C2 C3 0.0(3) . . . no
O4 C1 C2 C7 -177.85(18) . . . no
O3 C1 C2 C7 3.0(3) . . . no
C3 C2 C7 C6 -1.3(3) . . . no
C7 C2 C3 C4 -0.4(3) . . . no
C1 C2 C7 C6 176.59(18) . . . no
C1 C2 C3 C4 -178.21(19) . . . no
C2 C3 C4 C5 1.8(3) . . . no
C3 C4 C5 C6 -1.4(3) . . . no
C3 C4 C5 C8 179.97(19) . . . no
C4 C5 C8 C13 151.2(2) . . . no
C4 C5 C8 C9 -29.2(3) . . . no
C8 C5 C6 C7 178.34(18) . . . no
C4 C5 C6 C7 -0.3(3) . . . no
C6 C5 C8 C13 -27.4(3) . . . no
C6 C5 C8 C9 152.2(2) . . . no
C5 C6 C7 C2 1.7(3) . . . no
C9 C8 C13 C12 0.1(3) . . . no
C5 C8 C9 C10 179.31(18) . . . no
C5 C8 C13 C12 179.76(19) . . . no
C13 C8 C9 C10 -1.1(3) . . . no
C8 C9 C10 C11 0.7(3) . . . no
C9 C10 C11 C12 0.7(3) . . . no
C9 C10 C11 N1 -176.14(18) . . . no
C10 C11 C12 C13 -1.7(3) . . . no
N1 C11 C12 C13 175.30(19) . . . no
C11 C12 C13 C8 1.3(3) . . . no
N1 C14 C15 C16 177.86(18) . . . no
C15 C14 C19 C18 1.7(3) . . . no
C19 C14 C15 C16 -2.2(3) . . . no
N1 C14 C19 C18 -178.27(18) . . . no
C14 C15 C16 C17 0.6(3) . . . no
C15 C16 C17 C20 -175.32(18) . . . no
C15 C16 C17 C18 1.5(3) . . . no
C16 C17 C18 C19 -1.9(3) . . . no
C20 C17 C18 C19 174.92(18) . . . no
C16 C17 C20 C21 -30.5(3) . . . no
C18 C17 C20 C21 152.85(19) . . . no
C16 C17 C20 C25 147.26(19) . . . no
C18 C17 C20 C25 -29.4(3) . . . no
C17 C18 C19 C14 0.3(3) . . . no
C21 C20 C25 C24 3.4(3) . . . no
C17 C20 C21 C22 174.63(18) . . . no
C17 C20 C25 C24 -174.42(18) . . . no
C25 C20 C21 C22 -3.1(3) . . . no
C20 C21 C22 C23 0.0(3) . . . no
C21 C22 C23 C26 -175.26(19) . . . no
C21 C22 C23 C24 3.0(3) . . . no
C22 C23 C24 C25 -2.8(3) . . . no
C26 C23 C24 C25 175.50(18) . . . no
C22 C23 C26 O1 -2.4(3) . . . no
C22 C23 C26 O2 176.41(19) . . . no
C24 C23 C26 O1 179.39(19) . . . no
C24 C23 C26 O2 -1.8(3) . . . no
C23 C24 C25 C20 -0.5(3) . . . no
N1 C27 C28 C29 177.05(18) . . . no
C28 C27 C29 C28 0.5(3) . 3_656 3_656 no
C29 C27 C28 C29 -0.5(3) 3_656 . . no
N1 C27 C29 C28 -177.01(18) . 3_656 3_656 no
C27 C28 C29 C27 0.5(3) . . 3_656 no
